data_7215378
loop_
_publ_author_name
'Liu, Ying-Ying'
'Jiang, Ying-Yin'
'Yang, Jin'
'Liu, Yun-Yu'
'Ma, Jian-Fang'

_publ_section_title
;
 Syntheses, structures and photoluminescence of zinc(ii) and silver(I)
 coordination polymers based on
 1,1&#x2032;-(1,4-butanediyl)bis(2-methylbenzimidazole) and different
 carboxylate ligands
;
_journal_issue 20
_journal_name_full CrystEngComm
_journal_page_first 6118
_journal_paper_doi 10.1039/c0ce00990c
_journal_volume 13
_journal_year 2011
_chemical_formula_sum 'C28 H26 N4 O4 Zn'
_chemical_formula_weight 547.90
_chemical_name_systematic
;
?
;
_space_group_IT_number 19
_symmetry_cell_setting orthorhombic
_symmetry_space_group_name_Hall 'P 2ac 2ab'
_symmetry_space_group_name_H-M 'P 21 21 21'
_atom_sites_solution_hydrogens geom
_atom_sites_solution_primary direct
_atom_sites_solution_secondary difmap
_audit_creation_method SHELXL-97
_cell_angle_alpha 90.00
_cell_angle_beta 90.00
_cell_angle_gamma 90.00
_cell_formula_units_Z 4
_cell_length_a 10.4659(2)
_cell_length_b 14.6320(4)
_cell_length_c 16.5116(4)
_cell_measurement_reflns_used 6329
_cell_measurement_temperature 293(2)
_cell_measurement_theta_max 29.9
_cell_measurement_theta_min 4.1
_cell_volume 2528.54(10)
_computing_cell_refinement CrysAlis
_computing_data_collection 'CrysAlis (Oxford Diffraction, 2006)'
_computing_data_reduction CrysAlis
_computing_structure_refinement 'SHELXL-97 (Sheldrick, 1997)'
_computing_structure_solution 'SHELXS-97 (Sheldrick, 1997)'
_diffrn_ambient_temperature 293(2)
_diffrn_detector_area_resol_mean 10.0
_diffrn_measured_fraction_theta_full 0.991
_diffrn_measured_fraction_theta_max 0.895
_diffrn_measurement_device_type 'Oxford Diffraction Gemini R Ultra'
_diffrn_measurement_method '\w scan'
_diffrn_radiation_monochromator graphite
_diffrn_radiation_source 'fine-focus sealed tube'
_diffrn_radiation_type MoK\a
_diffrn_radiation_wavelength 0.71073
_diffrn_reflns_av_R_equivalents 0.0313
_diffrn_reflns_av_sigmaI/netI 0.0692
_diffrn_reflns_limit_h_max 13
_diffrn_reflns_limit_h_min -12
_diffrn_reflns_limit_k_max 20
_diffrn_reflns_limit_k_min -13
_diffrn_reflns_limit_l_max 21
_diffrn_reflns_limit_l_min -16
_diffrn_reflns_number 12908
_diffrn_reflns_theta_full 25.50
_diffrn_reflns_theta_max 29.88
_diffrn_reflns_theta_min 4.09
_exptl_absorpt_coefficient_mu 1.013
_exptl_absorpt_correction_T_max 0.74
_exptl_absorpt_correction_T_min 0.68
_exptl_absorpt_correction_type multi-scan
_exptl_absorpt_process_details
;
CrysAlis (Oxford Diffraction, 2006)
;
_exptl_crystal_colour colorless
_exptl_crystal_density_diffrn 1.439
_exptl_crystal_density_method 'not measured'
_exptl_crystal_description block
_exptl_crystal_F_000 1136
_exptl_crystal_size_max 0.39
_exptl_crystal_size_mid 0.36
_exptl_crystal_size_min 0.30
_refine_diff_density_max 1.774
_refine_diff_density_min -0.562
_refine_diff_density_rms 0.134
_refine_ls_abs_structure_details 'Flack H D (1983), Acta Cryst. A39, 876-881'
_refine_ls_abs_structure_Flack 0.62(3)
_refine_ls_extinction_method none
_refine_ls_goodness_of_fit_ref 1.010
_refine_ls_hydrogen_treatment constr
_refine_ls_matrix_type full
_refine_ls_number_parameters 337
_refine_ls_number_reflns 6329
_refine_ls_number_restraints 0
_refine_ls_restrained_S_all 1.010
_refine_ls_R_factor_all 0.0895
_refine_ls_R_factor_gt 0.0643
_refine_ls_shift/su_max 0.001
_refine_ls_shift/su_mean 0.000
_refine_ls_structure_factor_coef Fsqd
_refine_ls_weighting_details 'calc w=1/[\s^2^(Fo^2^)+(0.1181P)^2^+0.0000P] where P=(Fo^2^+2Fc^2^)/3'
_refine_ls_weighting_scheme calc
_refine_ls_wR_factor_gt 0.1738
_refine_ls_wR_factor_ref 0.1844
_reflns_number_gt 4506
_reflns_number_total 6329
_reflns_threshold_expression >2sigma(I)
_cod_data_source_file c0ce00990c.txt
_cod_data_source_block 6
_cod_depositor_comments
;
The following automatic conversions were performed:

'_symmetry_cell_setting' value 'Orthorhombic' changed to
'orthorhombic' according to
/usr/data/users/saulius/automatic-downloads/retrospective/RSC/lib/dictionaries/cif_core.dic
dictionary named 'cif_core.dic' version 2.4.2 from 2011-04-26.

Automatic conversion script
Id: cif_fix_values 2281 2013-09-26 08:29:07Z andrius 
;
_cod_original_sg_symbol_H-M 'P 21 21 21 '
_cod_database_code 7215378

loop_
_symmetry_equiv_pos_as_xyz
'x, y, z'
'-x+1/2, -y, z+1/2'
'x+1/2, -y+1/2, -z'
'-x, y+1/2, -z+1/2'

loop_
_atom_site_label
_atom_site_type_symbol
_atom_site_fract_x
_atom_site_fract_y
_atom_site_fract_z
_atom_site_U_iso_or_equiv
_atom_site_adp_type
_atom_site_occupancy
_atom_site_symmetry_multiplicity
_atom_site_calc_flag
_atom_site_refinement_flags
Zn1 Zn 0.77222(5) 0.12398(3) 1.00651(3) 0.02654(16) Uani 1 1 d .
C1 C -0.0090(9) -0.1741(6) 1.3744(6) 0.084(3) Uani 1 1 d .
H1A H -0.0554 -0.2056 1.4160 0.126 Uiso 1 1 calc R
H1B H 0.0796 -0.1707 1.3890 0.126 Uiso 1 1 calc R
H1C H -0.0177 -0.2065 1.3242 0.126 Uiso 1 1 calc R
C2 C -0.0591(7) -0.0837(6) 1.3654(5) 0.0608(19) Uani 1 1 d .
C3 C -0.1775(7) 0.0386(5) 1.3784(4) 0.0556(17) Uani 1 1 d .
C4 C -0.0898(7) 0.0569(5) 1.3185(5) 0.0606(18) Uani 1 1 d .
C5 C -0.2667(8) 0.1054(6) 1.3991(5) 0.078(2) Uani 1 1 d .
H5 H -0.3249 0.0951 1.4407 0.093 Uiso 1 1 calc R
C6 C -0.2679(11) 0.1870(7) 1.3573(6) 0.092(3) Uani 1 1 d .
H6 H -0.3271 0.2318 1.3710 0.110 Uiso 1 1 calc R
C7 C -0.1830(11) 0.2028(8) 1.2959(7) 0.099(3) Uani 1 1 d .
H7 H -0.1868 0.2579 1.2679 0.119 Uiso 1 1 calc R
C8 C -0.0898(9) 0.1379(7) 1.2738(6) 0.083(2) Uani 1 1 d .
H8 H -0.0320 0.1484 1.2321 0.100 Uiso 1 1 calc R
C9 C 0.0918(7) -0.0309(7) 1.2555(5) 0.068(2) Uani 1 1 d .
H9A H 0.0769 0.0051 1.2071 0.082 Uiso 1 1 calc R
H9B H 0.0997 -0.0945 1.2396 0.082 Uiso 1 1 calc R
C10 C 0.2185(8) 0.0014(7) 1.2975(5) 0.082(2) Uani 1 1 d .
H10A H 0.2089 0.0645 1.3144 0.098 Uiso 1 1 calc R
H10B H 0.2329 -0.0352 1.3456 0.098 Uiso 1 1 calc R
C11 C 0.3330(7) -0.0063(7) 1.2429(5) 0.078(3) Uani 1 1 d .
H11A H 0.3417 -0.0695 1.2261 0.094 Uiso 1 1 calc R
H11B H 0.3175 0.0299 1.1946 0.094 Uiso 1 1 calc R
C12 C 0.4544(7) 0.0235(8) 1.2792(5) 0.083(3) Uani 1 1 d .
H12A H 0.4448 0.0861 1.2977 0.100 Uiso 1 1 calc R
H12B H 0.4715 -0.0141 1.3264 0.100 Uiso 1 1 calc R
C13 C 0.5411(12) 0.1761(8) 1.1721(8) 0.111(4) Uani 1 1 d .
H13A H 0.5848 0.2153 1.1347 0.167 Uiso 1 1 calc R
H13B H 0.5468 0.2014 1.2257 0.167 Uiso 1 1 calc R
H13C H 0.4530 0.1710 1.1567 0.167 Uiso 1 1 calc R
C14 C 0.6010(7) 0.0842(6) 1.1712(5) 0.067(2) Uani 1 1 d .
C15 C 0.6384(8) -0.0576(6) 1.2118(5) 0.068(2) Uani 1 1 d .
C16 C 0.6442(9) -0.1386(7) 1.2523(6) 0.085(3) Uani 1 1 d .
H16 H 0.5904 -0.1525 1.2954 0.102 Uiso 1 1 calc R
C17 C 0.7377(12) -0.1995(7) 1.2238(6) 0.096(3) Uani 1 1 d .
H17 H 0.7453 -0.2566 1.2480 0.116 Uiso 1 1 calc R
C18 C 0.8209(12) -0.1761(7) 1.1592(7) 0.101(4) Uani 1 1 d .
H18 H 0.8822 -0.2181 1.1424 0.121 Uiso 1 1 calc R
C19 C 0.8132(9) -0.0931(6) 1.1207(5) 0.074(2) Uani 1 1 d .
H19 H 0.8680 -0.0776 1.0786 0.089 Uiso 1 1 calc R
C20 C 0.7202(7) -0.0340(6) 1.1478(4) 0.0599(17) Uani 1 1 d .
C21 C 1.0259(6) 0.0743(4) 1.0140(4) 0.0528(15) Uani 1 1 d .
C22 C 1.1566(7) 0.0338(5) 1.0148(4) 0.0599(17) Uani 1 1 d .
C23 C 1.1666(8) -0.0585(5) 1.0111(6) 0.071(2) Uani 1 1 d .
H23 H 1.0937 -0.0948 1.0116 0.085 Uiso 1 1 calc R
C24 C 1.2908(9) -0.0994(7) 1.0066(7) 0.101(3) Uani 1 1 d .
H24 H 1.2989 -0.1621 0.9988 0.121 Uiso 1 1 calc R
C25 C 1.3962(8) -0.0463(6) 1.0138(7) 0.091(3) Uani 1 1 d .
H25 H 1.4769 -0.0728 1.0125 0.109 Uiso 1 1 calc R
C26 C 1.3834(8) 0.0493(6) 1.0231(6) 0.078(2) Uani 1 1 d .
H26 H 1.4557 0.0852 1.0308 0.094 Uiso 1 1 calc R
C27 C 1.2644(7) 0.0898(5) 1.0209(4) 0.0617(17) Uani 1 1 d .
C28 C 1.2591(7) 0.1913(6) 1.0204(5) 0.0656(18) Uani 1 1 d .
N1 N -0.1599(6) -0.0476(5) 1.4072(4) 0.0609(15) Uani 1 1 d .
N2 N -0.0150(6) -0.0205(5) 1.3106(4) 0.0661(17) Uani 1 1 d .
N3 N 0.5625(6) 0.0188(5) 1.2259(4) 0.0703(18) Uani 1 1 d .
N4 N 0.6917(6) 0.0579(5) 1.1237(4) 0.0678(17) Uani 1 1 d .
O1 O 0.9928(5) 0.1291(5) 1.0683(4) 0.097(2) Uani 1 1 d .
O2 O 0.9447(6) 0.0450(6) 0.9655(4) 0.104(2) Uani 1 1 d .
O3 O 1.2066(7) 0.2296(5) 0.9621(4) 0.098(2) Uani 1 1 d .
O4 O 1.3087(8) 0.2364(6) 1.0751(6) 0.129(3) Uani 1 1 d .

loop_
_atom_site_aniso_label
_atom_site_aniso_U_11
_atom_site_aniso_U_22
_atom_site_aniso_U_33
_atom_site_aniso_U_23
_atom_site_aniso_U_13
_atom_site_aniso_U_12
Zn1 0.0208(2) 0.0304(2) 0.0284(2) -0.0014(3) -0.00021(19) -0.00021(19)
C1 0.080(6) 0.078(6) 0.094(7) 0.006(5) 0.020(5) 0.015(5)
C2 0.062(4) 0.070(5) 0.050(4) 0.005(3) 0.004(3) -0.002(4)
C3 0.059(4) 0.061(4) 0.047(4) 0.002(3) 0.005(3) 0.008(3)
C4 0.059(4) 0.052(4) 0.071(5) 0.001(4) -0.002(3) 0.000(3)
C5 0.076(5) 0.076(6) 0.081(5) -0.001(4) 0.016(4) -0.001(5)
C6 0.105(8) 0.067(6) 0.103(7) 0.001(5) 0.029(6) 0.012(5)
C7 0.101(7) 0.074(6) 0.122(9) 0.018(6) 0.008(7) -0.015(6)
C8 0.091(6) 0.074(6) 0.085(6) 0.013(5) 0.019(4) -0.009(5)
C9 0.060(4) 0.088(5) 0.057(4) -0.004(4) 0.009(3) -0.010(4)
C10 0.075(5) 0.112(7) 0.057(4) -0.003(4) 0.008(4) -0.020(5)
C11 0.052(4) 0.112(8) 0.071(5) -0.005(5) 0.008(4) -0.013(4)
C12 0.062(5) 0.135(8) 0.052(4) -0.002(5) 0.009(3) 0.003(5)
C13 0.107(8) 0.101(8) 0.126(10) 0.024(7) 0.042(7) 0.008(6)
C14 0.057(4) 0.076(5) 0.067(5) 0.009(4) 0.011(3) 0.012(4)
C15 0.064(5) 0.077(6) 0.064(5) 0.004(4) 0.003(4) -0.005(4)
C16 0.094(7) 0.075(6) 0.086(6) 0.015(5) -0.002(5) -0.007(5)
C17 0.132(9) 0.074(6) 0.084(6) 0.018(5) 0.009(6) -0.003(6)
C18 0.130(9) 0.082(7) 0.091(7) 0.009(6) 0.004(6) 0.019(6)
C19 0.079(5) 0.073(6) 0.070(5) 0.005(4) 0.004(4) 0.019(4)
C20 0.057(4) 0.070(5) 0.053(4) 0.001(3) -0.005(3) 0.000(4)
C21 0.046(3) 0.059(4) 0.053(4) -0.009(3) 0.005(3) -0.001(3)
C22 0.059(4) 0.069(4) 0.052(4) -0.002(4) 0.008(3) 0.007(3)
C23 0.072(4) 0.061(4) 0.081(5) 0.004(5) -0.003(4) 0.009(3)
C24 0.096(7) 0.066(4) 0.139(10) -0.008(6) -0.017(8) 0.021(4)
C25 0.059(5) 0.083(5) 0.130(9) 0.004(7) 0.010(5) 0.013(4)
C26 0.066(5) 0.083(5) 0.086(6) 0.014(5) 0.008(4) 0.012(4)
C27 0.054(4) 0.066(4) 0.065(4) 0.005(3) -0.001(3) 0.008(3)
C28 0.061(4) 0.077(5) 0.059(4) -0.004(4) -0.002(3) -0.002(3)
N1 0.067(4) 0.066(4) 0.050(3) 0.000(3) 0.010(3) -0.001(3)
N2 0.058(4) 0.076(4) 0.065(4) 0.002(3) 0.012(3) -0.007(3)
N3 0.060(4) 0.078(5) 0.073(4) 0.010(4) 0.009(3) 0.002(3)
N4 0.056(3) 0.075(4) 0.072(4) 0.004(3) 0.009(3) 0.010(3)
O1 0.074(4) 0.106(5) 0.110(5) -0.040(5) 0.005(3) 0.009(4)
O2 0.066(4) 0.145(6) 0.101(5) -0.045(5) -0.018(3) 0.005(4)
O3 0.113(5) 0.088(4) 0.093(4) 0.007(4) -0.020(4) 0.000(4)
O4 0.119(6) 0.108(6) 0.162(7) -0.046(6) -0.062(6) 0.017(5)

loop_
_atom_type_symbol
_atom_type_description
_atom_type_scat_dispersion_real
_atom_type_scat_dispersion_imag
_atom_type_scat_source
C C 0.0033 0.0016 'International Tables Vol C Tables 4.2.6.8 and 6.1.1.4'
H H 0.0000 0.0000 'International Tables Vol C Tables 4.2.6.8 and 6.1.1.4'
N N 0.0061 0.0033 'International Tables Vol C Tables 4.2.6.8 and 6.1.1.4'
O O 0.0106 0.0060 'International Tables Vol C Tables 4.2.6.8 and 6.1.1.4'
Zn Zn 0.2839 1.4301 'International Tables Vol C Tables 4.2.6.8 and 6.1.1.4'

loop_
_geom_angle_atom_site_label_1
_geom_angle_atom_site_label_2
_geom_angle_atom_site_label_3
_geom_angle
_geom_angle_site_symmetry_1
_geom_angle_site_symmetry_3
O2 Zn1 N1 86.9(2) . 2_554
O2 Zn1 O3 141.6(3) . 3_457
N1 Zn1 O3 117.2(3) 2_554 3_457
O2 Zn1 N4 109.2(3) . .
N1 Zn1 N4 101.9(2) 2_554 .
O3 Zn1 N4 95.2(2) 3_457 .
O2 Zn1 O4 97.8(3) . 3_457
N1 Zn1 O4 95.3(3) 2_554 3_457
O3 Zn1 O4 53.3(2) 3_457 3_457
N4 Zn1 O4 148.5(2) . 3_457
C2 C1 H1A 109.5 . .
C2 C1 H1B 109.5 . .
H1A C1 H1B 109.5 . .
C2 C1 H1C 109.5 . .
H1A C1 H1C 109.5 . .
H1B C1 H1C 109.5 . .
N1 C2 N2 109.4(7) . .
N1 C2 C1 126.0(7) . .
N2 C2 C1 124.5(7) . .
N1 C3 C4 110.0(6) . .
N1 C3 C5 130.9(7) . .
C4 C3 C5 119.1(7) . .
C3 C4 N2 106.6(7) . .
C3 C4 C8 123.1(8) . .
N2 C4 C8 130.2(8) . .
C6 C5 C3 119.3(8) . .
C6 C5 H5 120.3 . .
C3 C5 H5 120.3 . .
C7 C6 C5 120.7(10) . .
C7 C6 H6 119.6 . .
C5 C6 H6 119.6 . .
C6 C7 C8 121.9(10) . .
C6 C7 H7 119.1 . .
C8 C7 H7 119.1 . .
C4 C8 C7 115.8(9) . .
C4 C8 H8 122.1 . .
C7 C8 H8 122.1 . .
N2 C9 C10 110.1(6) . .
N2 C9 H9A 109.7 . .
C10 C9 H9A 109.7 . .
N2 C9 H9B 109.7 . .
C10 C9 H9B 109.7 . .
H9A C9 H9B 108.2 . .
C11 C10 C9 112.7(6) . .
C11 C10 H10A 109.1 . .
C9 C10 H10A 109.1 . .
C11 C10 H10B 109.1 . .
C9 C10 H10B 109.1 . .
H10A C10 H10B 107.8 . .
C12 C11 C10 114.9(7) . .
C12 C11 H11A 108.5 . .
C10 C11 H11A 108.5 . .
C12 C11 H11B 108.5 . .
C10 C11 H11B 108.5 . .
H11A C11 H11B 107.5 . .
N3 C12 C11 114.6(7) . .
N3 C12 H12A 108.6 . .
C11 C12 H12A 108.6 . .
N3 C12 H12B 108.6 . .
C11 C12 H12B 108.6 . .
H12A C12 H12B 107.6 . .
C14 C13 H13A 109.5 . .
C14 C13 H13B 109.5 . .
H13A C13 H13B 109.5 . .
C14 C13 H13C 109.5 . .
H13A C13 H13C 109.5 . .
H13B C13 H13C 109.5 . .
N4 C14 N3 114.0(7) . .
N4 C14 C13 126.0(8) . .
N3 C14 C13 120.0(7) . .
C16 C15 N3 130.0(8) . .
C16 C15 C20 123.9(9) . .
N3 C15 C20 106.0(7) . .
C15 C16 C17 114.8(9) . .
C15 C16 H16 122.6 . .
C17 C16 H16 122.6 . .
C16 C17 C18 121.7(9) . .
C16 C17 H17 119.1 . .
C18 C17 H17 119.1 . .
C19 C18 C17 121.7(10) . .
C19 C18 H18 119.2 . .
C17 C18 H18 119.2 . .
C18 C19 C20 116.5(9) . .
C18 C19 H19 121.7 . .
C20 C19 H19 121.7 . .
C19 C20 C15 121.4(8) . .
C19 C20 N4 130.2(7) . .
C15 C20 N4 108.2(7) . .
O2 C21 O1 119.5(6) . .
O2 C21 C22 119.7(6) . .
O1 C21 C22 120.2(6) . .
C23 C22 C27 121.6(7) . .
C23 C22 C21 117.8(7) . .
C27 C22 C21 120.5(6) . .
C22 C23 C24 119.3(8) . .
C22 C23 H23 120.3 . .
C24 C23 H23 120.3 . .
C25 C24 C23 119.6(8) . .
C25 C24 H24 120.2 . .
C23 C24 H24 120.2 . .
C24 C25 C26 120.0(8) . .
C24 C25 H25 120.0 . .
C26 C25 H25 120.0 . .
C27 C26 C25 120.5(8) . .
C27 C26 H26 119.8 . .
C25 C26 H26 119.8 . .
C26 C27 C22 118.6(7) . .
C26 C27 C28 117.6(7) . .
C22 C27 C28 123.7(7) . .
O4 C28 O3 120.8(9) . .
O4 C28 C27 121.0(8) . .
O3 C28 C27 118.2(7) . .
C3 N1 C2 106.6(6) . .
C3 N1 Zn1 129.0(5) . 2
C2 N1 Zn1 124.4(5) . 2
C2 N2 C4 107.4(6) . .
C2 N2 C9 127.0(7) . .
C4 N2 C9 125.6(7) . .
C14 N3 C15 106.4(6) . .
C14 N3 C12 126.9(8) . .
C15 N3 C12 126.2(8) . .
C14 N4 C20 105.4(7) . .
C14 N4 Zn1 130.5(6) . .
C20 N4 Zn1 123.1(5) . .
C21 O2 Zn1 100.2(5) . .
C28 O3 Zn1 96.5(5) . 3_557
C28 O4 Zn1 88.8(6) . 3_557

loop_
_geom_bond_atom_site_label_1
_geom_bond_atom_site_label_2
_geom_bond_distance
_geom_bond_site_symmetry_2
Zn1 O2 2.247(6) .
Zn1 N1 2.306(6) 2_554
Zn1 O3 2.308(7) 3_457
Zn1 N4 2.322(7) .
Zn1 O4 2.477(9) 3_457
C1 C2 1.430(11) .
C1 H1A 0.9600 .
C1 H1B 0.9600 .
C1 H1C 0.9600 .
C2 N1 1.367(9) .
C2 N2 1.374(9) .
C3 N1 1.361(10) .
C3 C4 1.375(10) .
C3 C5 1.395(11) .
C4 N2 1.384(10) .
C4 C8 1.396(12) .
C5 C6 1.379(13) .
C5 H5 0.9300 .
C6 C7 1.368(15) .
C6 H6 0.9300 .
C7 C8 1.409(14) .
C7 H7 0.9300 .
C8 H8 0.9300 .
C9 N2 1.449(9) .
C9 C10 1.569(11) .
C9 H9A 0.9700 .
C9 H9B 0.9700 .
C10 C11 1.504(11) .
C10 H10A 0.9700 .
C10 H10B 0.9700 .
C11 C12 1.471(12) .
C11 H11A 0.9700 .
C11 H11B 0.9700 .
C12 N3 1.436(9) .
C12 H12A 0.9700 .
C12 H12B 0.9700 .
C13 C14 1.483(13) .
C13 H13A 0.9600 .
C13 H13B 0.9600 .
C13 H13C 0.9600 .
C14 N4 1.290(10) .
C14 N3 1.376(10) .
C15 C16 1.362(12) .
C15 N3 1.392(11) .
C15 C20 1.402(11) .
C16 C17 1.404(13) .
C16 H16 0.9300 .
C17 C18 1.420(14) .
C17 H17 0.9300 .
C18 C19 1.373(13) .
C18 H18 0.9300 .
C19 C20 1.377(11) .
C19 H19 0.9300 .
C20 N4 1.433(10) .
C21 O2 1.244(8) .
C21 O1 1.251(8) .
C21 C22 1.491(9) .
C22 C23 1.355(10) .
C22 C27 1.399(11) .
C23 C24 1.433(12) .
C23 H23 0.9300 .
C24 C25 1.354(13) .
C24 H24 0.9300 .
C25 C26 1.415(12) .
C25 H25 0.9300 .
C26 C27 1.379(11) .
C26 H26 0.9300 .
C27 C28 1.486(11) .
C28 O4 1.234(9) .
C28 O3 1.242(9) .
N1 Zn1 2.306(6) 2
O3 Zn1 2.308(7) 3_557
O4 Zn1 2.477(9) 3_557

loop_
_geom_torsion_atom_site_label_1
_geom_torsion_atom_site_label_2
_geom_torsion_atom_site_label_3
_geom_torsion_atom_site_label_4
_geom_torsion
_geom_torsion_site_symmetry_1
_geom_torsion_site_symmetry_4
N1 C3 C4 N2 -0.4(9) . .
C5 C3 C4 N2 -179.7(7) . .
N1 C3 C4 C8 175.6(8) . .
C5 C3 C4 C8 -3.7(13) . .
N1 C3 C5 C6 -176.9(9) . .
C4 C3 C5 C6 2.2(13) . .
C3 C5 C6 C7 0.2(17) . .
C5 C6 C7 C8 -1.3(18) . .
C3 C4 C8 C7 2.5(14) . .
N2 C4 C8 C7 177.5(9) . .
C6 C7 C8 C4 0.0(16) . .
N2 C9 C10 C11 -179.1(8) . .
C9 C10 C11 C12 179.8(9) . .
C10 C11 C12 N3 -178.0(8) . .
N3 C15 C16 C17 -176.7(8) . .
C20 C15 C16 C17 -1.5(14) . .
C15 C16 C17 C18 1.6(15) . .
C16 C17 C18 C19 -0.6(17) . .
C17 C18 C19 C20 -0.4(16) . .
C18 C19 C20 C15 0.5(13) . .
C18 C19 C20 N4 176.5(9) . .
C16 C15 C20 C19 0.6(13) . .
N3 C15 C20 C19 176.7(7) . .
C16 C15 C20 N4 -176.3(8) . .
N3 C15 C20 N4 -0.1(9) . .
O2 C21 C22 C23 -44.4(11) . .
O1 C21 C22 C23 126.7(8) . .
O2 C21 C22 C27 137.1(8) . .
O1 C21 C22 C27 -51.9(10) . .
C27 C22 C23 C24 -5.4(14) . .
C21 C22 C23 C24 176.1(9) . .
C22 C23 C24 C25 6.3(17) . .
C23 C24 C25 C26 -2.0(18) . .
C24 C25 C26 C27 -3.3(16) . .
C25 C26 C27 C22 4.3(13) . .
C25 C26 C27 C28 -172.2(9) . .
C23 C22 C27 C26 0.2(12) . .
C21 C22 C27 C26 178.6(7) . .
C23 C22 C27 C28 176.4(8) . .
C21 C22 C27 C28 -5.2(11) . .
C26 C27 C28 O4 -57.6(11) . .
C22 C27 C28 O4 126.2(9) . .
C26 C27 C28 O3 120.4(9) . .
C22 C27 C28 O3 -55.9(11) . .
C4 C3 N1 C2 0.5(8) . .
C5 C3 N1 C2 179.6(9) . .
C4 C3 N1 Zn1 -179.5(5) . 2
C5 C3 N1 Zn1 -0.3(12) . 2
N2 C2 N1 C3 -0.4(8) . .
C1 C2 N1 C3 -178.3(8) . .
N2 C2 N1 Zn1 179.6(5) . 2
C1 C2 N1 Zn1 1.7(11) . 2
N1 C2 N2 C4 0.2(9) . .
C1 C2 N2 C4 178.1(8) . .
N1 C2 N2 C9 178.8(7) . .
C1 C2 N2 C9 -3.3(13) . .
C3 C4 N2 C2 0.1(9) . .
C8 C4 N2 C2 -175.5(9) . .
C3 C4 N2 C9 -178.5(7) . .
C8 C4 N2 C9 5.9(14) . .
C10 C9 N2 C2 -89.2(10) . .
C10 C9 N2 C4 89.2(10) . .
N4 C14 N3 C15 0.5(10) . .
C13 C14 N3 C15 -178.0(9) . .
N4 C14 N3 C12 -171.7(8) . .
C13 C14 N3 C12 9.8(14) . .
C16 C15 N3 C14 175.6(9) . .
C20 C15 N3 C14 -0.2(9) . .
C16 C15 N3 C12 -12.1(14) . .
C20 C15 N3 C12 172.1(7) . .
C11 C12 N3 C14 85.4(12) . .
C11 C12 N3 C15 -85.3(11) . .
N3 C14 N4 C20 -0.6(10) . .
C13 C14 N4 C20 177.8(10) . .
N3 C14 N4 Zn1 167.7(5) . .
C13 C14 N4 Zn1 -13.9(14) . .
C19 C20 N4 C14 -176.0(9) . .
C15 C20 N4 C14 0.4(9) . .
C19 C20 N4 Zn1 14.5(11) . .
C15 C20 N4 Zn1 -169.0(5) . .
O2 Zn1 N4 C14 173.9(7) . .
N1 Zn1 N4 C14 -95.3(8) 2_554 .
O3 Zn1 N4 C14 24.0(8) 3_457 .
O4 Zn1 N4 C14 26.2(11) 3_457 .
O2 Zn1 N4 C20 -19.6(6) . .
N1 Zn1 N4 C20 71.2(6) 2_554 .
O3 Zn1 N4 C20 -169.5(6) 3_457 .
O4 Zn1 N4 C20 -167.3(6) 3_457 .
O1 C21 O2 Zn1 3.3(9) . .
C22 C21 O2 Zn1 174.4(5) . .
N1 Zn1 O2 C21 -178.8(6) 2_554 .
O3 Zn1 O2 C21 49.2(8) 3_457 .
N4 Zn1 O2 C21 -77.3(6) . .
O4 Zn1 O2 C21 86.3(6) 3_457 .
O4 C28 O3 Zn1 8.4(9) . 3_557
C27 C28 O3 Zn1 -169.6(6) . 3_557
O3 C28 O4 Zn1 -7.7(9) . 3_557
C27 C28 O4 Zn1 170.1(7) . 3_557
